data_4105754
loop_
_publ_author_name
'Damian P. Hruszkewycz'
'Jianguo Wu'
'Nilay Hazari'
'Christopher D. Incarvito'

_publ_contact_author
;
 Dr N. Hazari           
 The Department of Chemistry 
 Yale University 
 P. O. Box 208107 
 New Haven 
 Connecticut 06520 USA.
;
_publ_contact_author_email nilay.hazari@yale.edu
_publ_contact_author_fax '+1 203 432 6144'
_publ_contact_author_phone '+1 203 432 0885'
_publ_section_title
;
 Palladium(I)-Bridging Allyl Dimers for the Catalytic Functionalization of
 CO2
;
_journal_name_full 'Journal of the American Chemical Society'
_journal_page_first 3280
_journal_page_last 3283
_journal_paper_doi 10.1021/ja110708k
_journal_volume 133
_journal_year 2011
_chemical_formula_moiety 'Pd2 N4 C60 H82'
_chemical_formula_sum 'C60 H82 N4 Pd2'
_chemical_formula_weight 1072.13
_space_group_IT_number 15
_symmetry_cell_setting monoclinic
_symmetry_Int_Tables_number 15
_symmetry_space_group_name_Hall '-I 2ya'
_symmetry_space_group_name_H-M 'I 1 2/a 1'
_atom_sites_solution_hydrogens geom
_atom_sites_solution_primary direct
_atom_sites_solution_secondary difmap
_cell_angle_alpha 90.0000
_cell_angle_beta 107.442(4)
_cell_angle_gamma 90.0000
_cell_formula_units_Z 4
_cell_length_a 19.5182(11)
_cell_length_b 12.1763(7)
_cell_length_c 24.6715(12)
_cell_measurement_reflns_used 15049
_cell_measurement_temperature 223
_cell_measurement_theta_max 26.18
_cell_measurement_theta_min 3.08
_cell_volume 5593.8(5)
_computing_cell_refinement PROCESS-AUTO
_computing_data_collection PROCESS-AUTO
_computing_data_reduction CrystalClear
_computing_molecular_graphics 'CrystalStructure 4.0'
_computing_publication_material 'CrystalStructure 4.0 (Rigaku, 2010)'
_computing_structure_refinement 'SHELXL97 (Sheldrick, 1997)'
_computing_structure_solution 'SHELXS97 (Sheldrick, 1997)'
_diffrn_ambient_temperature 223
_diffrn_detector_area_resol_mean 6.849
_diffrn_measured_fraction_theta_full 0.994
_diffrn_measured_fraction_theta_max 0.994
_diffrn_measurement_device_type 'Rigaku Mercury275R CCD (SCX mini)'
_diffrn_measurement_method \w
_diffrn_radiation_type 'Mo K\a'
_diffrn_radiation_wavelength 0.71075
_diffrn_reflns_av_R_equivalents 0.0619
_diffrn_reflns_limit_h_max 21
_diffrn_reflns_limit_h_min -24
_diffrn_reflns_limit_k_max 14
_diffrn_reflns_limit_k_min -15
_diffrn_reflns_limit_l_max 30
_diffrn_reflns_limit_l_min -30
_diffrn_reflns_number 17279
_diffrn_reflns_theta_full 26.02
_diffrn_reflns_theta_max 26.02
_diffrn_standards_number 0
_exptl_absorpt_coefficient_mu 0.683
_exptl_absorpt_correction_T_max 0.934
_exptl_absorpt_correction_T_min 0.696
_exptl_absorpt_correction_type multi-scan
_exptl_absorpt_process_details 'Jacobson, R. (1998) Private communication'
_exptl_crystal_colour yellow
_exptl_crystal_density_diffrn 1.273
_exptl_crystal_description block
_exptl_crystal_F_000 2248.00
_exptl_crystal_size_max 0.15
_exptl_crystal_size_mid 0.15
_exptl_crystal_size_min 0.10
_refine_diff_density_max 0.400
_refine_diff_density_min -0.700
_refine_ls_extinction_method none
_refine_ls_goodness_of_fit_ref 1.067
_refine_ls_hydrogen_treatment mixed
_refine_ls_number_parameters 318
_refine_ls_number_reflns 5485
_refine_ls_number_restraints 0
_refine_ls_R_factor_gt 0.0510
_refine_ls_shift/su_max 0.001
_refine_ls_structure_factor_coef Fsqd
_refine_ls_weighting_details 'w = 1/[\s^2^(Fo^2^)+(0.0325P)^2^+5.3442P] where P=(Fo^2^+2Fc^2^)/3'
_refine_ls_weighting_scheme calc
_refine_ls_wR_factor_ref 0.0950
_reflns_number_gt 4091
_reflns_number_total 5745
_reflns_threshold_expression F^2^>2.0\s(F^2^)
_cod_data_source_file ja110708k_si_002_4.cif
_cod_data_source_block COMPOUND_6
_cod_original_formula_sum 'Pd2 N4 C60 H82'
_cod_database_code 4105754

loop_
_symmetry_equiv_pos_site_id
_symmetry_equiv_pos_as_xyz
1 +X,+Y,+Z
2 1/2-X,+Y,-Z
3 -X,-Y,-Z
4 1/2+X,-Y,+Z
5 1/2+X,1/2+Y,1/2+Z
6 -X,1/2+Y,1/2-Z
7 1/2-X,1/2-Y,1/2-Z
8 +X,1/2-Y,1/2+Z

loop_
_atom_site_label
_atom_site_type_symbol
_atom_site_fract_x
_atom_site_fract_y
_atom_site_fract_z
_atom_site_U_iso_or_equiv
_atom_site_adp_type
_atom_site_occupancy
_atom_site_symmetry_multiplicity
_atom_site_calc_flag
_atom_site_refinement_flags
Pd(1) Pd 0.193454(15) 0.81450(2) 0.451701(12) 0.03101(10) Uani 1.00 8 d .
N(1) N 0.12504(15) 0.6810(3) 0.34381(12) 0.0307(7) Uani 1.00 8 d .
N(2) N 0.06961(14) 0.8327(2) 0.34098(12) 0.0260(7) Uani 1.00 8 d .
C(1) C 0.12324(18) 0.7724(3) 0.37571(15) 0.0266(8) Uani 1.00 8 d .
C(2) C 0.07350(19) 0.6868(3) 0.29097(16) 0.0381(9) Uani 1.00 8 d .
C(3) C 0.0397(2) 0.7818(3) 0.28936(16) 0.0372(10) Uani 1.00 8 d .
C(4) C 0.16696(19) 0.5826(3) 0.36442(16) 0.0338(9) Uani 1.00 8 d .
C(5) C 0.2237(2) 0.5564(3) 0.34370(17) 0.0405(10) Uani 1.00 8 d .
C(6) C 0.2606(3) 0.4599(4) 0.3631(2) 0.0586(13) Uani 1.00 8 d .
C(7) C 0.2421(3) 0.3937(4) 0.4016(2) 0.0668(15) Uani 1.00 8 d .
C(8) C 0.1861(3) 0.4220(4) 0.4212(2) 0.0605(13) Uani 1.00 8 d .
C(9) C 0.1467(2) 0.5168(3) 0.40330(18) 0.0439(11) Uani 1.00 8 d .
C(10) C 0.2441(2) 0.6235(4) 0.29948(18) 0.0453(11) Uani 1.00 8 d .
C(11) C 0.2134(3) 0.5729(5) 0.2408(2) 0.0729(16) Uani 1.00 8 d .
C(12) C 0.3256(2) 0.6369(4) 0.3130(2) 0.0594(13) Uani 1.00 8 d .
C(13) C 0.0836(2) 0.5430(4) 0.4244(2) 0.0537(12) Uani 1.00 8 d .
C(14) C 0.0986(3) 0.5201(5) 0.4874(2) 0.094(2) Uani 1.00 8 d .
C(15) C 0.0164(3) 0.4837(5) 0.3885(3) 0.099(2) Uani 1.00 8 d .
C(16) C 0.03930(19) 0.9314(3) 0.35774(15) 0.0314(9) Uani 1.00 8 d .
C(17) C 0.0720(2) 1.0316(3) 0.35650(17) 0.0392(10) Uani 1.00 8 d .
C(18) C 0.0402(2) 1.1233(4) 0.3724(2) 0.0543(12) Uani 1.00 8 d .
C(19) C -0.0217(3) 1.1151(4) 0.3873(2) 0.0595(14) Uani 1.00 8 d .
C(20) C -0.0530(2) 1.0146(4) 0.3881(2) 0.0548(12) Uani 1.00 8 d .
C(21) C -0.0233(2) 0.9197(3) 0.37341(17) 0.0412(10) Uani 1.00 8 d .
C(22) C 0.1410(2) 1.0437(4) 0.3413(2) 0.0509(12) Uani 1.00 8 d .
C(23) C 0.2004(3) 1.0887(4) 0.3917(3) 0.0809(18) Uani 1.00 8 d .
C(24) C 0.1315(3) 1.1176(5) 0.2904(3) 0.0907(20) Uani 1.00 8 d .
C(25) C -0.0594(2) 0.8107(4) 0.3750(2) 0.0584(13) Uani 1.00 8 d .
C(26) C -0.0764(3) 0.7912(5) 0.4308(3) 0.096(2) Uani 1.00 8 d .
C(27) C -0.1285(3) 0.8011(4) 0.3256(2) 0.0735(16) Uani 1.00 8 d .
C(28) C 0.2787(2) 0.8160(5) 0.41590(18) 0.0434(10) Uani 1.00 8 d .
C(29) C 0.3259(2) 0.8734(4) 0.46164(17) 0.0378(10) Uani 1.00 8 d .
C(30) C 0.3850(2) 0.8309(5) 0.50368(19) 0.0486(13) Uani 1.00 8 d .
H(2) H 0.0644 0.6337 0.2620 0.046 Uiso 1.00 8 calc R
H(3) H 0.0024 0.8094 0.2587 0.045 Uiso 1.00 8 calc R
H(6) H 0.2991 0.4395 0.3497 0.070 Uiso 1.00 8 calc R
H(7) H 0.2680 0.3288 0.4144 0.080 Uiso 1.00 8 calc R
H(8) H 0.1741 0.3760 0.4476 0.073 Uiso 1.00 8 calc R
H(10) H 0.2229 0.6976 0.2987 0.054 Uiso 1.00 8 calc R
H(11A) H 0.1615 0.5688 0.2314 0.087 Uiso 1.00 8 calc R
H(11B) H 0.2328 0.4996 0.2406 0.087 Uiso 1.00 8 calc R
H(11C) H 0.2263 0.6180 0.2129 0.087 Uiso 1.00 8 calc R
H(12A) H 0.3477 0.5652 0.3143 0.071 Uiso 1.00 8 calc R
H(12B) H 0.3446 0.6728 0.3496 0.071 Uiso 1.00 8 calc R
H(12C) H 0.3361 0.6812 0.2838 0.071 Uiso 1.00 8 calc R
H(13) H 0.0743 0.6228 0.4189 0.064 Uiso 1.00 8 calc R
H(14A) H 0.1395 0.5634 0.5089 0.113 Uiso 1.00 8 calc R
H(14B) H 0.1091 0.4426 0.4947 0.113 Uiso 1.00 8 calc R
H(14C) H 0.0568 0.5395 0.4989 0.113 Uiso 1.00 8 calc R
H(15A) H 0.0245 0.4050 0.3912 0.119 Uiso 1.00 8 calc R
H(15B) H 0.0057 0.5066 0.3492 0.119 Uiso 1.00 8 calc R
H(15C) H -0.0238 0.5017 0.4024 0.119 Uiso 1.00 8 calc R
H(18) H 0.0617 1.1925 0.3729 0.065 Uiso 1.00 8 calc R
H(19) H -0.0428 1.1786 0.3970 0.071 Uiso 1.00 8 calc R
H(20) H -0.0953 1.0098 0.3988 0.066 Uiso 1.00 8 calc R
H(22) H 0.1557 0.9701 0.3318 0.061 Uiso 1.00 8 calc R
H(23A) H 0.2078 1.0393 0.4238 0.097 Uiso 1.00 8 calc R
H(23B) H 0.1867 1.1605 0.4019 0.097 Uiso 1.00 8 calc R
H(23C) H 0.2445 1.0948 0.3815 0.097 Uiso 1.00 8 calc R
H(24A) H 0.1171 1.1902 0.2990 0.109 Uiso 1.00 8 calc R
H(24B) H 0.0948 1.0874 0.2582 0.109 Uiso 1.00 8 calc R
H(24C) H 0.1765 1.1226 0.2815 0.109 Uiso 1.00 8 calc R
H(25) H -0.0263 0.7520 0.3707 0.070 Uiso 1.00 8 calc R
H(26A) H -0.0978 0.7191 0.4301 0.115 Uiso 1.00 8 calc R
H(26B) H -0.1098 0.8468 0.4354 0.115 Uiso 1.00 8 calc R
H(26C) H -0.0325 0.7954 0.4622 0.115 Uiso 1.00 8 calc R
H(27A) H -0.1176 0.8090 0.2899 0.088 Uiso 1.00 8 calc R
H(27B) H -0.1617 0.8584 0.3287 0.088 Uiso 1.00 8 calc R
H(27C) H -0.1502 0.7299 0.3268 0.088 Uiso 1.00 8 calc R
H(28A) H 0.293(2) 0.745(3) 0.4158(17) 0.047(13) Uiso 1.00 8 d .
H(28B) H 0.262(2) 0.859(4) 0.381(2) 0.064(14) Uiso 1.00 8 d .
H(29A) H 0.321(2) 0.950(3) 0.4640(16) 0.046(12) Uiso 1.00 8 d .
H(30A) H 0.400(2) 0.767(3) 0.4977(17) 0.043(14) Uiso 1.00 8 d .
H(30B) H 0.420(2) 0.884(4) 0.5223(19) 0.061(14) Uiso 1.00 8 d .

loop_
_atom_site_aniso_label
_atom_site_aniso_U_11
_atom_site_aniso_U_22
_atom_site_aniso_U_33
_atom_site_aniso_U_12
_atom_site_aniso_U_13
_atom_site_aniso_U_23
Pd(1) 0.02817(16) 0.03637(17) 0.02637(15) 0.00125(15) 0.00496(11) -0.00030(15)
N(1) 0.0253(15) 0.0312(17) 0.0338(16) 0.0028(15) 0.0060(13) -0.0028(15)
N(2) 0.0208(15) 0.0257(17) 0.0307(16) 0.0035(13) 0.0065(13) -0.0008(13)
C(1) 0.0250(19) 0.0263(19) 0.0302(20) -0.0023(16) 0.0108(16) -0.0024(16)
C(2) 0.035(2) 0.040(2) 0.033(2) -0.004(2) 0.0006(17) -0.011(2)
C(3) 0.031(2) 0.045(3) 0.030(2) 0.0025(18) 0.0002(17) -0.0015(18)
C(4) 0.031(2) 0.025(2) 0.041(2) -0.0009(17) 0.0036(18) -0.0074(17)
C(5) 0.036(2) 0.035(2) 0.049(3) 0.0019(19) 0.0107(20) -0.011(2)
C(6) 0.049(3) 0.041(3) 0.089(4) 0.004(2) 0.025(3) -0.013(3)
C(7) 0.051(3) 0.040(3) 0.106(5) 0.012(2) 0.017(3) 0.004(3)
C(8) 0.057(3) 0.035(3) 0.087(4) 0.001(2) 0.019(3) 0.017(3)
C(9) 0.036(2) 0.033(2) 0.060(3) -0.0026(19) 0.010(2) 0.003(2)
C(10) 0.045(3) 0.050(3) 0.047(3) 0.004(2) 0.023(2) -0.012(2)
C(11) 0.076(4) 0.092(4) 0.052(3) 0.010(3) 0.021(3) -0.019(3)
C(12) 0.051(3) 0.068(3) 0.069(3) 0.001(3) 0.032(3) -0.010(3)
C(13) 0.049(3) 0.046(3) 0.070(3) 0.002(2) 0.024(2) 0.016(2)
C(14) 0.101(5) 0.105(5) 0.093(5) 0.021(4) 0.056(4) 0.037(4)
C(15) 0.048(3) 0.106(5) 0.151(6) -0.023(3) 0.040(4) -0.021(5)
C(16) 0.029(2) 0.037(2) 0.0273(19) 0.0087(18) 0.0063(16) 0.0032(17)
C(17) 0.036(2) 0.038(2) 0.041(2) 0.0029(19) 0.0070(19) 0.0003(19)
C(18) 0.047(3) 0.040(3) 0.073(3) 0.002(2) 0.014(3) -0.010(2)
C(19) 0.060(3) 0.054(3) 0.063(3) 0.024(3) 0.017(3) -0.013(3)
C(20) 0.043(3) 0.065(3) 0.062(3) 0.017(2) 0.023(2) 0.001(3)
C(21) 0.032(2) 0.044(3) 0.047(3) 0.0071(20) 0.0119(19) 0.006(2)
C(22) 0.039(2) 0.040(3) 0.073(3) 0.001(2) 0.018(2) 0.014(2)
C(23) 0.045(3) 0.068(4) 0.118(5) -0.013(3) 0.007(3) 0.011(3)
C(24) 0.074(4) 0.098(5) 0.114(5) 0.032(3) 0.050(4) 0.046(4)
C(25) 0.039(2) 0.057(3) 0.089(4) 0.010(2) 0.035(3) 0.022(3)
C(26) 0.046(3) 0.139(6) 0.096(5) -0.010(3) 0.013(3) 0.058(4)
C(27) 0.071(4) 0.068(4) 0.088(4) -0.023(3) 0.035(3) -0.012(3)
C(28) 0.032(2) 0.062(3) 0.038(2) 0.001(3) 0.0130(18) -0.005(3)
C(29) 0.032(2) 0.052(3) 0.033(2) -0.009(2) 0.0168(19) 0.001(2)
C(30) 0.034(2) 0.072(4) 0.040(3) -0.006(3) 0.011(2) 0.004(3)

loop_
_atom_type_symbol
_atom_type_description
_atom_type_scat_dispersion_real
_atom_type_scat_dispersion_imag
_atom_type_scat_source
Pd Pd -0.999 1.007
;
International Tables for Crystallography
(1992, Vol. C, Tables 4.2.6.8 and 6.1.1.4)
;
N N 0.006 0.003
;
International Tables for Crystallography
(1992, Vol. C, Tables 4.2.6.8 and 6.1.1.4)
;
C C 0.003 0.002
;
International Tables for Crystallography
(1992, Vol. C, Tables 4.2.6.8 and 6.1.1.4)
;
H H 0.000 0.000
;
International Tables for Crystallography
(1992, Vol. C, Table 6.1.1.4)
;

loop_
_geom_angle_atom_site_label_1
_geom_angle_atom_site_label_2
_geom_angle_atom_site_label_3
_geom_angle
_geom_angle_publ_flag
_geom_angle_site_symmetry_1
_geom_angle_site_symmetry_3
Pd(1) Pd(1) C(1) 162.89(10) yes 2_556 .
Pd(1) Pd(1) C(28) 80.32(10) yes 2_556 .
Pd(1) Pd(1) C(29) 53.11(9) yes 2_556 .
Pd(1) Pd(1) C(29) 61.36(9) yes 2_556 2_556
Pd(1) Pd(1) C(30) 93.85(11) yes 2_556 2_556
C(1) Pd(1) C(28) 90.82(16) yes . .
C(1) Pd(1) C(29) 121.97(15) yes . .
C(1) Pd(1) C(29) 131.17(15) yes . 2_556
C(1) Pd(1) C(30) 96.27(16) yes . 2_556
C(28) Pd(1) C(29) 32.41(15) yes . .
C(28) Pd(1) C(29) 136.87(15) yes . 2_556
C(28) Pd(1) C(30) 171.77(19) yes . 2_556
C(29) Pd(1) C(29) 104.486(9) yes . 2_556
C(29) Pd(1) C(30) 139.60(16) yes . 2_556
C(29) Pd(1) C(30) 35.41(15) yes 2_556 2_556
C(1) N(1) C(2) 111.2(3) yes . .
C(1) N(1) C(4) 125.3(3) yes . .
C(2) N(1) C(4) 122.9(3) yes . .
C(1) N(2) C(3) 112.0(3) yes . .
C(1) N(2) C(16) 124.9(3) yes . .
C(3) N(2) C(16) 122.6(3) yes . .
Pd(1) C(1) N(1) 127.6(2) yes . .
Pd(1) C(1) N(2) 128.9(3) yes . .
N(1) C(1) N(2) 103.0(3) yes . .
N(1) C(2) C(3) 106.6(3) yes . .
N(2) C(3) C(2) 107.2(3) yes . .
N(1) C(4) C(5) 119.2(4) yes . .
N(1) C(4) C(9) 117.9(4) yes . .
C(5) C(4) C(9) 122.8(3) yes . .
C(4) C(5) C(6) 117.2(4) yes . .
C(4) C(5) C(10) 123.6(4) yes . .
C(6) C(5) C(10) 119.0(4) yes . .
C(5) C(6) C(7) 121.3(5) yes . .
C(6) C(7) C(8) 120.0(4) yes . .
C(7) C(8) C(9) 121.7(5) yes . .
C(4) C(9) C(8) 117.0(4) yes . .
C(4) C(9) C(13) 123.0(4) yes . .
C(8) C(9) C(13) 120.0(4) yes . .
C(5) C(10) C(11) 110.8(4) yes . .
C(5) C(10) C(12) 112.4(3) yes . .
C(11) C(10) C(12) 109.7(4) yes . .
C(9) C(13) C(14) 112.8(4) yes . .
C(9) C(13) C(15) 110.3(4) yes . .
C(14) C(13) C(15) 112.0(5) yes . .
N(2) C(16) C(17) 119.6(4) yes . .
N(2) C(16) C(21) 117.4(3) yes . .
C(17) C(16) C(21) 123.0(4) yes . .
C(16) C(17) C(18) 117.1(4) yes . .
C(16) C(17) C(22) 122.9(4) yes . .
C(18) C(17) C(22) 119.9(4) yes . .
C(17) C(18) C(19) 121.5(4) yes . .
C(18) C(19) C(20) 120.1(5) yes . .
C(19) C(20) C(21) 121.0(5) yes . .
C(16) C(21) C(20) 117.2(4) yes . .
C(16) C(21) C(25) 123.5(4) yes . .
C(20) C(21) C(25) 119.4(4) yes . .
C(17) C(22) C(23) 110.5(4) yes . .
C(17) C(22) C(24) 111.6(4) yes . .
C(23) C(22) C(24) 109.7(4) yes . .
C(21) C(25) C(26) 112.9(4) yes . .
C(21) C(25) C(27) 110.8(4) yes . .
C(26) C(25) C(27) 109.1(4) yes . .
Pd(1) C(28) C(29) 94.5(3) yes . .
Pd(1) C(29) Pd(1) 65.53(12) yes . 2_556
Pd(1) C(29) C(28) 53.1(2) yes . .
Pd(1) C(29) C(30) 122.6(3) yes . .
Pd(1) C(29) C(28) 109.0(3) yes 2_556 .
Pd(1) C(29) C(30) 62.8(3) yes 2_556 .
C(28) C(29) C(30) 127.3(5) yes . .
Pd(1) C(30) C(29) 81.8(3) yes 2_556 .
N(1) C(2) H(2) 126.689 yes . .
C(3) C(2) H(2) 126.695 yes . .
N(2) C(3) H(3) 126.407 yes . .
C(2) C(3) H(3) 126.405 yes . .
C(5) C(6) H(6) 119.369 yes . .
C(7) C(6) H(6) 119.372 yes . .
C(6) C(7) H(7) 119.989 yes . .
C(8) C(7) H(7) 119.973 yes . .
C(7) C(8) H(8) 119.185 yes . .
C(9) C(8) H(8) 119.164 yes . .
C(5) C(10) H(10) 107.917 yes . .
C(11) C(10) H(10) 107.898 yes . .
C(12) C(10) H(10) 107.905 yes . .
C(10) C(11) H(11A) 109.475 yes . .
C(10) C(11) H(11B) 109.476 yes . .
C(10) C(11) H(11C) 109.472 yes . .
H(11A) C(11) H(11B) 109.477 yes . .
H(11A) C(11) H(11C) 109.461 yes . .
H(11B) C(11) H(11C) 109.466 yes . .
C(10) C(12) H(12A) 109.463 yes . .
C(10) C(12) H(12B) 109.465 yes . .
C(10) C(12) H(12C) 109.463 yes . .
H(12A) C(12) H(12B) 109.482 yes . .
H(12A) C(12) H(12C) 109.480 yes . .
H(12B) C(12) H(12C) 109.474 yes . .
C(9) C(13) H(13) 107.101 yes . .
C(14) C(13) H(13) 107.109 yes . .
C(15) C(13) H(13) 107.094 yes . .
C(13) C(14) H(14A) 109.477 yes . .
C(13) C(14) H(14B) 109.482 yes . .
C(13) C(14) H(14C) 109.476 yes . .
H(14A) C(14) H(14B) 109.471 yes . .
H(14A) C(14) H(14C) 109.459 yes . .
H(14B) C(14) H(14C) 109.463 yes . .
C(13) C(15) H(15A) 109.462 yes . .
C(13) C(15) H(15B) 109.471 yes . .
C(13) C(15) H(15C) 109.462 yes . .
H(15A) C(15) H(15B) 109.475 yes . .
H(15A) C(15) H(15C) 109.475 yes . .
H(15B) C(15) H(15C) 109.482 yes . .
C(17) C(18) H(18) 119.247 yes . .
C(19) C(18) H(18) 119.233 yes . .
C(18) C(19) H(19) 119.934 yes . .
C(20) C(19) H(19) 119.938 yes . .
C(19) C(20) H(20) 119.480 yes . .
C(21) C(20) H(20) 119.474 yes . .
C(17) C(22) H(22) 108.310 yes . .
C(23) C(22) H(22) 108.307 yes . .
C(24) C(22) H(22) 108.311 yes . .
C(22) C(23) H(23A) 109.469 yes . .
C(22) C(23) H(23B) 109.466 yes . .
C(22) C(23) H(23C) 109.466 yes . .
H(23A) C(23) H(23B) 109.470 yes . .
H(23A) C(23) H(23C) 109.478 yes . .
H(23B) C(23) H(23C) 109.479 yes . .
C(22) C(24) H(24A) 109.468 yes . .
C(22) C(24) H(24B) 109.465 yes . .
C(22) C(24) H(24C) 109.480 yes . .
H(24A) C(24) H(24B) 109.464 yes . .
H(24A) C(24) H(24C) 109.465 yes . .
H(24B) C(24) H(24C) 109.485 yes . .
C(21) C(25) H(25) 107.976 yes . .
C(26) C(25) H(25) 107.974 yes . .
C(27) C(25) H(25) 107.955 yes . .
C(25) C(26) H(26A) 109.484 yes . .
C(25) C(26) H(26B) 109.471 yes . .
C(25) C(26) H(26C) 109.466 yes . .
H(26A) C(26) H(26B) 109.466 yes . .
H(26A) C(26) H(26C) 109.465 yes . .
H(26B) C(26) H(26C) 109.475 yes . .
C(25) C(27) H(27A) 109.479 yes . .
C(25) C(27) H(27B) 109.460 yes . .
C(25) C(27) H(27C) 109.475 yes . .
H(27A) C(27) H(27B) 109.467 yes . .
H(27A) C(27) H(27C) 109.480 yes . .
H(27B) C(27) H(27C) 109.466 yes . .
Pd(1) C(28) H(28A) 106(3) yes . .
Pd(1) C(28) H(28B) 106(3) yes . .
C(29) C(28) H(28A) 110(2) yes . .
C(29) C(28) H(28B) 114(3) yes . .
H(28A) C(28) H(28B) 122(4) yes . .
Pd(1) C(29) H(29A) 100(2) yes . .
Pd(1) C(29) H(29A) 101(3) yes 2_556 .
C(28) C(29) H(29A) 119(2) yes . .
C(30) C(29) H(29A) 113(2) yes . .
Pd(1) C(30) H(30A) 110(3) yes 2_556 .
Pd(1) C(30) H(30B) 110(3) yes 2_556 .
C(29) C(30) H(30A) 117(2) yes . .
C(29) C(30) H(30B) 115(3) yes . .
H(30A) C(30) H(30B) 118(4) yes . .

loop_
_geom_bond_atom_site_label_1
_geom_bond_atom_site_label_2
_geom_bond_distance
_geom_bond_publ_flag
_geom_bond_site_symmetry_2
Pd(1) Pd(1) 2.72002(15) yes 2_556
Pd(1) C(1) 2.029(3) yes .
Pd(1) C(28) 2.104(5) yes .
Pd(1) C(29) 2.623(4) yes .
Pd(1) C(29) 2.390(5) yes 2_556
Pd(1) C(30) 2.147(5) yes 2_556
N(1) C(1) 1.370(5) yes .
N(1) C(2) 1.389(4) yes .
N(1) C(4) 1.453(4) yes .
N(2) C(1) 1.353(4) yes .
N(2) C(3) 1.379(5) yes .
N(2) C(16) 1.453(5) yes .
C(2) C(3) 1.327(6) yes .
C(4) C(5) 1.388(6) yes .
C(4) C(9) 1.395(6) yes .
C(5) C(6) 1.386(6) yes .
C(5) C(10) 1.509(7) yes .
C(6) C(7) 1.374(8) yes .
C(7) C(8) 1.366(8) yes .
C(8) C(9) 1.384(6) yes .
C(9) C(13) 1.508(7) yes .
C(10) C(11) 1.522(6) yes .
C(10) C(12) 1.533(6) yes .
C(13) C(14) 1.518(8) yes .
C(13) C(15) 1.528(7) yes .
C(16) C(17) 1.381(6) yes .
C(16) C(21) 1.395(6) yes .
C(17) C(18) 1.389(6) yes .
C(17) C(22) 1.509(7) yes .
C(18) C(19) 1.368(8) yes .
C(19) C(20) 1.371(7) yes .
C(20) C(21) 1.390(7) yes .
C(21) C(25) 1.508(6) yes .
C(22) C(23) 1.526(6) yes .
C(22) C(24) 1.510(8) yes .
C(25) C(26) 1.529(9) yes .
C(25) C(27) 1.528(6) yes .
C(28) C(29) 1.410(6) yes .
C(29) C(30) 1.399(6) yes .
C(2) H(2) 0.940 yes .
C(3) H(3) 0.940 yes .
C(6) H(6) 0.940 yes .
C(7) H(7) 0.940 yes .
C(8) H(8) 0.940 yes .
C(10) H(10) 0.990 yes .
C(11) H(11A) 0.970 yes .
C(11) H(11B) 0.970 yes .
C(11) H(11C) 0.970 yes .
C(12) H(12A) 0.970 yes .
C(12) H(12B) 0.970 yes .
C(12) H(12C) 0.970 yes .
C(13) H(13) 0.990 yes .
C(14) H(14A) 0.970 yes .
C(14) H(14B) 0.970 yes .
C(14) H(14C) 0.970 yes .
C(15) H(15A) 0.970 yes .
C(15) H(15B) 0.970 yes .
C(15) H(15C) 0.970 yes .
C(18) H(18) 0.940 yes .
C(19) H(19) 0.940 yes .
C(20) H(20) 0.940 yes .
C(22) H(22) 0.990 yes .
C(23) H(23A) 0.970 yes .
C(23) H(23B) 0.970 yes .
C(23) H(23C) 0.970 yes .
C(24) H(24A) 0.970 yes .
C(24) H(24B) 0.970 yes .
C(24) H(24C) 0.970 yes .
C(25) H(25) 0.990 yes .
C(26) H(26A) 0.970 yes .
C(26) H(26B) 0.970 yes .
C(26) H(26C) 0.970 yes .
C(27) H(27A) 0.970 yes .
C(27) H(27B) 0.970 yes .
C(27) H(27C) 0.970 yes .
C(28) H(28A) 0.91(4) yes .
C(28) H(28B) 0.98(5) yes .
C(29) H(29A) 0.94(4) yes .
C(30) H(30A) 0.86(4) yes .
C(30) H(30B) 0.95(4) yes .

loop_
_geom_contact_atom_site_label_1
_geom_contact_atom_site_label_2
_geom_contact_distance
_geom_contact_publ_flag
_geom_contact_site_symmetry_2
Pd(1) C(4) 3.494(4) yes .
Pd(1) C(16) 3.503(3) yes .
N(1) C(10) 2.934(6) yes .
N(1) C(13) 2.898(6) yes .
N(1) C(15) 3.590(7) yes .
N(1) C(16) 3.544(5) yes .
N(1) C(28) 3.415(5) yes .
N(2) C(4) 3.544(4) yes .
N(2) C(22) 2.921(5) yes .
N(2) C(25) 2.894(6) yes .
C(1) C(5) 3.509(6) yes .
C(1) C(9) 3.190(5) yes .
C(1) C(13) 3.225(6) yes .
C(1) C(17) 3.302(5) yes .
C(1) C(21) 3.362(5) yes .
C(1) C(22) 3.453(6) yes .
C(1) C(25) 3.589(6) yes .
C(2) C(5) 3.243(5) yes .
C(2) C(9) 3.410(6) yes .
C(2) C(10) 3.362(6) yes .
C(2) C(11) 3.597(7) yes .
C(2) C(16) 3.562(6) yes .
C(3) C(4) 3.567(5) yes .
C(3) C(17) 3.430(6) yes .
C(3) C(21) 3.187(6) yes .
C(3) C(25) 3.282(7) yes .
C(4) C(7) 2.735(6) yes .
C(4) C(11) 3.435(7) yes .
C(4) C(15) 3.390(7) yes .
C(4) C(28) 3.575(6) yes .
C(5) C(8) 2.777(7) yes .
C(6) C(9) 2.780(7) yes .
C(6) C(11) 3.191(7) yes .
C(6) C(12) 2.953(7) yes .
C(8) C(14) 2.947(9) yes .
C(8) C(15) 3.254(7) yes .
C(16) C(19) 2.735(7) yes .
C(16) C(23) 3.561(6) yes .
C(16) C(24) 3.595(8) yes .
C(16) C(27) 3.510(6) yes .
C(16) C(30) 3.513(6) yes 2_556
C(17) C(20) 2.783(7) yes .
C(18) C(21) 2.774(6) yes .
C(18) C(23) 3.048(7) yes .
C(18) C(24) 3.071(9) yes .
C(20) C(26) 3.000(8) yes .
C(20) C(27) 3.154(7) yes .
C(21) C(30) 3.569(5) yes 2_556
Pd(1) H(13) 3.2218 yes .
Pd(1) H(22) 3.4017 yes .
Pd(1) H(23A) 2.8563 yes .
Pd(1) H(28A) 3.31(4) yes 2_556
N(1) H(3) 3.0931 yes .
N(1) H(10) 2.4902 yes .
N(1) H(11A) 3.3540 yes .
N(1) H(13) 2.4512 yes .
N(1) H(15B) 3.1840 yes .
N(1) H(22) 3.5981 yes .
N(1) H(25) 3.3295 yes .
N(1) H(28A) 3.33(4) yes .
N(1) H(28B) 3.34(4) yes .
N(2) H(2) 3.0919 yes .
N(2) H(13) 3.1824 yes .
N(2) H(22) 2.4284 yes .
N(2) H(25) 2.4143 yes .
N(2) H(27A) 3.5020 yes .
N(2) H(28B) 3.59(4) yes .
N(2) H(30B) 3.38(5) yes 2_556
C(1) H(2) 3.1797 yes .
C(1) H(3) 3.1642 yes .
C(1) H(10) 3.2309 yes .
C(1) H(13) 2.4438 yes .
C(1) H(22) 2.7888 yes .
C(1) H(25) 2.8943 yes .
C(1) H(28A) 3.19(4) yes .
C(1) H(28B) 2.86(5) yes .
C(1) H(30A) 3.29(5) yes 2_556
C(1) H(30B) 3.19(5) yes 2_556
C(2) H(10) 2.8676 yes .
C(2) H(11A) 2.9478 yes .
C(2) H(13) 3.2454 yes .
C(2) H(15B) 3.1256 yes .
C(2) H(25) 3.2540 yes .
C(3) H(22) 3.1706 yes .
C(3) H(25) 2.7143 yes .
C(3) H(27A) 3.0929 yes .
C(4) H(2) 2.7835 yes .
C(4) H(6) 3.2221 yes .
C(4) H(8) 3.2232 yes .
C(4) H(10) 2.6152 yes .
C(4) H(11A) 3.2564 yes .
C(4) H(13) 2.6015 yes .
C(4) H(15B) 3.1936 yes .
C(4) H(28A) 3.12(4) yes .
C(5) H(2) 3.2955 yes .
C(5) H(7) 3.2503 yes .
C(5) H(11A) 2.6755 yes .
C(5) H(11B) 2.6928 yes .
C(5) H(11C) 3.3280 yes .
C(5) H(12A) 2.7298 yes .
C(5) H(12B) 2.7201 yes .
C(5) H(12C) 3.3546 yes .
C(5) H(28A) 2.98(4) yes .
C(6) H(8) 3.2172 yes .
C(6) H(10) 3.2768 yes .
C(6) H(11A) 3.5060 yes .
C(6) H(11B) 2.9459 yes .
C(6) H(12A) 2.6851 yes .
C(6) H(12B) 3.1382 yes .
C(6) H(14A) 3.4169 yes 2_556
C(7) H(8) 3.5956 yes 2_556
C(7) H(14A) 3.3814 yes 2_556
C(7) H(14B) 3.2991 yes 2_556
C(8) H(6) 3.2173 yes .
C(8) H(8) 3.5982 yes 2_556
C(8) H(13) 3.2660 yes .
C(8) H(14A) 3.1065 yes .
C(8) H(14B) 2.6905 yes .
C(8) H(15A) 3.0233 yes .
C(8) H(15B) 3.5875 yes .
C(9) H(7) 3.2459 yes .
C(9) H(14A) 2.7103 yes .
C(9) H(14B) 2.7248 yes .
C(9) H(14C) 3.3465 yes .
C(9) H(15A) 2.6835 yes .
C(9) H(15B) 2.6775 yes .
C(9) H(15C) 3.3265 yes .
C(10) H(2) 3.3518 yes .
C(10) H(6) 2.6286 yes .
C(10) H(28A) 3.12(4) yes .
C(10) H(28B) 3.46(5) yes .
C(11) H(2) 3.1936 yes .
C(11) H(6) 3.1562 yes .
C(11) H(12A) 2.7058 yes .
C(11) H(12B) 3.3352 yes .
C(11) H(12C) 2.6603 yes .
C(12) H(6) 2.6734 yes .
C(12) H(11A) 3.3373 yes .
C(12) H(11B) 2.7069 yes .
C(12) H(11C) 2.6541 yes .
C(12) H(28A) 3.09(5) yes .
C(12) H(28B) 3.60(5) yes .
C(13) H(8) 2.6412 yes .
C(13) H(25) 3.3360 yes .
C(13) H(30A) 3.29(4) yes 2_556
C(14) H(8) 2.6610 yes .
C(14) H(15A) 2.7626 yes .
C(14) H(15B) 3.3512 yes .
C(14) H(15C) 2.6743 yes .
C(14) H(30A) 3.03(4) yes 2_556
C(15) H(8) 3.2600 yes .
C(15) H(14A) 3.3543 yes .
C(15) H(14B) 2.7463 yes .
C(15) H(14C) 2.6855 yes .
C(15) H(25) 3.3677 yes .
C(16) H(3) 2.7634 yes .
C(16) H(18) 3.2156 yes .
C(16) H(20) 3.2305 yes .
C(16) H(22) 2.5805 yes .
C(16) H(23A) 3.4627 yes .
C(16) H(24B) 3.5227 yes .
C(16) H(25) 2.5993 yes .
C(16) H(27A) 3.3655 yes .
C(16) H(30B) 2.88(4) yes 2_556
C(17) H(19) 3.2505 yes .
C(17) H(23A) 2.6760 yes .
C(17) H(23B) 2.6893 yes .
C(17) H(23C) 3.3279 yes .
C(17) H(24A) 2.6957 yes .
C(17) H(24B) 2.6818 yes .
C(17) H(24C) 3.3285 yes .
C(17) H(30B) 3.45(5) yes 2_556
C(18) H(20) 3.2187 yes .
C(18) H(22) 3.3031 yes .
C(18) H(23A) 3.2976 yes .
C(18) H(23B) 2.7688 yes .
C(18) H(24A) 2.7977 yes .
C(18) H(24B) 3.3266 yes .
C(20) H(18) 3.2173 yes .
C(20) H(25) 3.2889 yes .
C(20) H(26B) 2.7460 yes .
C(20) H(26C) 3.1920 yes .
C(20) H(27A) 3.4485 yes .
C(20) H(27B) 2.8980 yes .
C(20) H(30B) 3.27(4) yes 2_556
C(21) H(3) 3.3028 yes .
C(21) H(19) 3.2491 yes .
C(21) H(26A) 3.3547 yes .
C(21) H(26B) 2.7441 yes .
C(21) H(26C) 2.7130 yes .
C(21) H(27A) 2.6784 yes .
C(21) H(27B) 2.6989 yes .
C(21) H(27C) 3.3311 yes .
C(21) H(30B) 2.78(4) yes 2_556
C(22) H(18) 2.6465 yes .
C(22) H(28B) 3.19(4) yes .
C(23) H(18) 2.8963 yes .
C(23) H(24A) 2.6785 yes .
C(23) H(24B) 3.3224 yes .
C(23) H(24C) 2.6505 yes .
C(23) H(28B) 3.08(5) yes .
C(23) H(29A) 3.01(4) yes .
C(24) H(18) 2.9135 yes .
C(24) H(23A) 3.3192 yes .
C(24) H(23B) 2.6871 yes .
C(24) H(23C) 2.6494 yes .
C(25) H(3) 3.4271 yes .
C(25) H(13) 3.3947 yes .
C(25) H(20) 2.6383 yes .
C(25) H(30B) 3.24(4) yes 2_556
C(26) H(20) 2.7691 yes .
C(26) H(27A) 3.3300 yes .
C(26) H(27B) 2.6963 yes .
C(26) H(27C) 2.6448 yes .
C(26) H(30A) 3.38(4) yes 2_556
C(26) H(30B) 3.13(4) yes 2_556
C(27) H(3) 3.4331 yes .
C(27) H(20) 3.0718 yes .
C(27) H(26A) 2.6601 yes .
C(27) H(26B) 2.6812 yes .
C(27) H(26C) 3.3305 yes .
C(28) H(10) 3.1204 yes .
C(28) H(12B) 2.9379 yes .
C(28) H(22) 3.2563 yes .
C(28) H(23A) 3.0829 yes .
C(28) H(23C) 3.5145 yes .
C(28) H(30A) 2.68(4) yes .
C(28) H(30B) 3.30(4) yes .
C(29) H(23A) 2.9954 yes .
C(29) H(23C) 3.4377 yes .
C(30) H(13) 3.1293 yes 2_556
C(30) H(14A) 3.2939 yes 2_556
C(30) H(26C) 2.7794 yes 2_556
C(30) H(28A) 2.58(4) yes .
C(30) H(28B) 3.28(4) yes .
H(2) H(3) 2.4465 yes .
H(2) H(10) 3.0531 yes .
H(2) H(11A) 2.3772 yes .
H(2) H(15B) 3.1325 yes .
H(3) H(22) 3.5775 yes .
H(3) H(25) 3.0585 yes .
H(3) H(27A) 2.6757 yes .
H(6) H(7) 2.3046 yes .
H(6) H(10) 3.5421 yes .
H(6) H(11B) 2.7136 yes .
H(6) H(12A) 2.1224 yes .
H(6) H(12B) 2.9777 yes .
H(6) H(12C) 3.5400 yes .
H(7) H(8) 2.2943 yes .
H(7) H(8) 3.3020 yes 2_556
H(7) H(14A) 3.5997 yes 2_556
H(7) H(14B) 3.0795 yes 2_556
H(8) H(8) 3.2992 yes 2_556
H(8) H(13) 3.5351 yes .
H(8) H(14A) 2.9262 yes .
H(8) H(14B) 2.1211 yes .
H(8) H(14C) 3.5421 yes .
H(8) H(15A) 2.8541 yes .
H(10) H(11A) 2.3363 yes .
H(10) H(11B) 2.8401 yes .
H(10) H(11C) 2.3463 yes .
H(10) H(12A) 2.8489 yes .
H(10) H(12B) 2.3497 yes .
H(10) H(12C) 2.3543 yes .
H(10) H(28A) 2.8634 yes .
H(10) H(28B) 2.7611 yes .
H(11A) H(12A) 3.5969 yes .
H(11A) H(12C) 3.5376 yes .
H(11B) H(12A) 2.5549 yes .
H(11B) H(12B) 3.5943 yes .
H(11B) H(12C) 2.9661 yes .
H(11C) H(12A) 2.9556 yes .
H(11C) H(12B) 3.5328 yes .
H(11C) H(12C) 2.4492 yes .
H(12B) H(28A) 2.3299 yes .
H(12B) H(28B) 3.0182 yes .
H(13) H(14A) 2.3190 yes .
H(13) H(14B) 2.8301 yes .
H(13) H(14C) 2.3345 yes .
H(13) H(15A) 2.8368 yes .
H(13) H(15B) 2.3171 yes .
H(13) H(15C) 2.3543 yes .
H(13) H(25) 2.5189 yes .
H(13) H(26C) 3.3530 yes .
H(13) H(30A) 2.6359 yes 2_556
H(13) H(30B) 3.4857 yes 2_556
H(14A) H(15C) 3.5495 yes .
H(14A) H(28A) 2.9355 yes 2_556
H(14A) H(30A) 2.5858 yes 2_556
H(14B) H(15A) 2.6323 yes .
H(14B) H(15C) 2.9815 yes .
H(14C) H(15A) 3.0233 yes .
H(14C) H(15B) 3.5474 yes .
H(14C) H(15C) 2.4718 yes .
H(14C) H(26C) 3.5519 yes .
H(14C) H(30A) 2.8869 yes 2_556
H(15B) H(25) 3.1295 yes .
H(15C) H(25) 3.1433 yes .
H(15C) H(26A) 3.1851 yes .
H(18) H(19) 2.2967 yes .
H(18) H(22) 3.5824 yes .
H(18) H(23A) 3.3229 yes .
H(18) H(23B) 2.3595 yes .
H(18) H(24A) 2.3829 yes .
H(18) H(24B) 3.3411 yes .
H(19) H(20) 2.3026 yes .
H(20) H(25) 3.5651 yes .
H(20) H(26B) 2.2337 yes .
H(20) H(26C) 3.1013 yes .
H(20) H(27A) 3.5607 yes .
H(20) H(27B) 2.5930 yes .
H(22) H(23A) 2.3475 yes .
H(22) H(23B) 2.8468 yes .
H(22) H(23C) 2.3540 yes .
H(22) H(24A) 2.8351 yes .
H(22) H(24B) 2.3371 yes .
H(22) H(24C) 2.3361 yes .
H(22) H(28B) 2.4634 yes .
H(23A) H(24A) 3.5671 yes .
H(23A) H(24C) 3.5280 yes .
H(23A) H(28B) 2.7763 yes .
H(23A) H(29A) 2.3954 yes .
H(23A) H(29A) 3.1769 yes 2_556
H(23B) H(24A) 2.5203 yes .
H(23B) H(24B) 3.5742 yes .
H(23B) H(24C) 2.9540 yes .
H(23C) H(24A) 2.9394 yes .
H(23C) H(24B) 3.5327 yes .
H(23C) H(24C) 2.4499 yes .
H(23C) H(28B) 2.8918 yes .
H(23C) H(29A) 2.7667 yes .
H(25) H(26A) 2.3409 yes .
H(25) H(26B) 2.8462 yes .
H(25) H(26C) 2.3573 yes .
H(25) H(27A) 2.3449 yes .
H(25) H(27B) 2.8453 yes .
H(25) H(27C) 2.3510 yes .
H(25) H(30A) 3.4425 yes 2_556
H(25) H(30B) 3.2515 yes 2_556
H(26A) H(27A) 3.5355 yes .
H(26A) H(27B) 2.9704 yes .
H(26A) H(27C) 2.4479 yes .
H(26B) H(27A) 3.5758 yes .
H(26B) H(27B) 2.5258 yes .
H(26B) H(27C) 2.9254 yes .
H(26B) H(30B) 3.5616 yes 2_556
H(26C) H(27B) 3.5807 yes .
H(26C) H(27C) 3.5318 yes .
H(26C) H(30A) 2.4990 yes 2_556
H(26C) H(30B) 2.3703 yes 2_556
H(28A) H(29A) 2.75(6) yes .
H(28A) H(30A) 2.44(5) yes .
H(28A) H(30B) 3.46(5) yes .
H(28B) H(29A) 2.32(6) yes .
H(28B) H(30A) 3.49(5) yes .
H(29A) H(30A) 2.70(6) yes .
H(29A) H(30B) 2.19(5) yes .
C(2) H(12C) 3.3248 yes 7_565
C(2) H(24B) 3.3661 yes 6_545
C(3) H(12C) 3.4584 yes 7_565
C(3) H(24A) 3.3720 yes 6_545
C(3) H(24B) 3.4674 yes 6_545
C(6) H(26A) 3.5193 yes 4_565
C(6) H(27C) 3.1785 yes 4_565
C(7) H(23B) 3.0384 yes 1_545
C(7) H(26A) 3.2908 yes 4_565
C(7) H(27C) 3.5211 yes 4_565
C(8) H(23B) 3.2194 yes 1_545
C(10) H(10) 3.4593 yes 7_565
C(10) H(11C) 3.2309 yes 7_565
C(10) H(12C) 3.2251 yes 7_565
C(11) H(10) 3.3216 yes 7_565
C(11) H(12C) 3.1487 yes 7_565
C(11) H(22) 3.5723 yes 7_565
C(11) H(24C) 3.3605 yes 7_565
C(11) H(27B) 3.1207 yes 6_545
C(11) H(28B) 3.29(5) yes 7_565
C(12) H(10) 3.3161 yes 7_565
C(12) H(11C) 3.1543 yes 7_565
C(12) H(15C) 3.5303 yes 4_565
C(12) H(19) 3.5695 yes 4_575
C(14) H(14C) 3.2338 yes 3_566
C(14) H(15C) 3.4598 yes 3_566
C(14) H(26A) 3.5559 yes 3_566
C(15) H(12A) 3.3060 yes 4_465
C(15) H(14C) 3.4939 yes 3_566
C(17) H(2) 3.5366 yes 6_555
C(18) H(2) 3.3346 yes 6_555
C(18) H(15A) 3.4875 yes 1_565
C(19) H(2) 3.5326 yes 6_555
C(19) H(11A) 3.3983 yes 6_555
C(19) H(12B) 3.5893 yes 4_475
C(20) H(11A) 3.1415 yes 6_555
C(20) H(29A) 3.53(5) yes 4_475
C(23) H(7) 3.1869 yes 1_565
C(23) H(27B) 3.5477 yes 4_575
C(24) H(3) 3.4429 yes 6_555
C(24) H(11B) 3.2943 yes 7_565
C(24) H(12A) 3.5256 yes 7_565
C(24) H(27A) 3.0198 yes 6_555
C(24) H(27C) 3.3182 yes 6_555
C(26) H(7) 3.2836 yes 4_465
C(26) H(14B) 3.5503 yes 3_566
C(27) H(6) 3.3817 yes 4_465
C(27) H(11A) 3.5316 yes 6_555
C(27) H(11B) 3.2653 yes 6_555
C(27) H(23C) 3.4195 yes 4_475
C(27) H(24A) 3.4259 yes 6_545
C(27) H(24B) 3.5063 yes 6_545
C(27) H(24C) 3.3318 yes 6_545
C(28) H(11C) 3.2514 yes 7_565
C(28) H(20) 3.3689 yes 4_575
C(29) H(19) 3.4571 yes 4_575
C(29) H(20) 2.8669 yes 4_575
C(30) H(19) 3.3375 yes 4_575
C(30) H(20) 3.3465 yes 4_575
H(2) C(17) 3.5366 yes 6_545
H(2) C(18) 3.3346 yes 6_545
H(2) C(19) 3.5326 yes 6_545
H(2) H(12C) 3.3840 yes 7_565
H(2) H(18) 3.5695 yes 6_545
H(2) H(24A) 3.4771 yes 6_545
H(2) H(24B) 3.0466 yes 6_545
H(3) C(24) 3.4429 yes 6_545
H(3) H(15B) 3.5554 yes 6_555
H(3) H(18) 3.4220 yes 6_545
H(3) H(24A) 2.7541 yes 6_545
H(3) H(24B) 3.2553 yes 6_545
H(6) C(27) 3.3817 yes 4_565
H(6) H(15C) 3.3856 yes 4_565
H(6) H(24C) 3.4921 yes 7_565
H(6) H(26A) 3.0534 yes 4_565
H(6) H(27C) 2.4255 yes 4_565
H(7) C(23) 3.1869 yes 1_545
H(7) C(26) 3.2836 yes 4_565
H(7) H(23B) 2.5526 yes 1_545
H(7) H(23C) 2.9598 yes 1_545
H(7) H(26A) 2.5972 yes 4_565
H(7) H(26B) 3.1276 yes 4_565
H(7) H(27C) 3.1284 yes 4_565
H(8) H(18) 3.2817 yes 1_545
H(8) H(23B) 2.8943 yes 1_545
H(10) C(10) 3.4593 yes 7_565
H(10) C(11) 3.3216 yes 7_565
H(10) C(12) 3.3161 yes 7_565
H(10) H(10) 3.1704 yes 7_565
H(10) H(11C) 2.5058 yes 7_565
H(10) H(12C) 2.4992 yes 7_565
H(11A) C(19) 3.3983 yes 6_545
H(11A) C(20) 3.1415 yes 6_545
H(11A) C(27) 3.5316 yes 6_545
H(11A) H(12C) 3.0689 yes 7_565
H(11A) H(19) 3.5763 yes 6_545
H(11A) H(20) 3.1644 yes 6_545
H(11A) H(27A) 3.2787 yes 6_545
H(11A) H(27B) 2.9599 yes 6_545
H(11B) C(24) 3.2943 yes 7_565
H(11B) C(27) 3.2653 yes 6_545
H(11B) H(22) 3.2247 yes 7_565
H(11B) H(23C) 3.3748 yes 7_565
H(11B) H(24B) 3.5197 yes 7_565
H(11B) H(24C) 2.4942 yes 7_565
H(11B) H(27A) 3.1621 yes 6_545
H(11B) H(27B) 2.5268 yes 6_545
H(11B) H(28B) 3.4873 yes 7_565
H(11C) C(10) 3.2309 yes 7_565
H(11C) C(12) 3.1543 yes 7_565
H(11C) C(28) 3.2514 yes 7_565
H(11C) H(10) 2.5058 yes 7_565
H(11C) H(12B) 3.0817 yes 7_565
H(11C) H(12C) 2.7428 yes 7_565
H(11C) H(20) 3.4124 yes 6_545
H(11C) H(22) 3.0345 yes 7_565
H(11C) H(24C) 3.4708 yes 7_565
H(11C) H(27B) 3.4437 yes 6_545
H(11C) H(28A) 3.5037 yes 7_565
H(11C) H(28B) 2.4130 yes 7_565
H(12A) C(15) 3.3060 yes 4_565
H(12A) C(24) 3.5256 yes 7_565
H(12A) H(15A) 3.4223 yes 4_565
H(12A) H(15B) 3.0695 yes 4_565
H(12A) H(15C) 2.9000 yes 4_565
H(12A) H(24B) 3.0197 yes 7_565
H(12A) H(24C) 3.2200 yes 7_565
H(12B) C(19) 3.5893 yes 4_575
H(12B) H(11C) 3.0817 yes 7_565
H(12B) H(15A) 3.4817 yes 4_565
H(12B) H(15C) 3.2872 yes 4_565
H(12B) H(19) 2.8155 yes 4_575
H(12C) C(2) 3.3248 yes 7_565
H(12C) C(3) 3.4584 yes 7_565
H(12C) C(10) 3.2251 yes 7_565
H(12C) C(11) 3.1487 yes 7_565
H(12C) H(2) 3.3840 yes 7_565
H(12C) H(10) 2.4992 yes 7_565
H(12C) H(11A) 3.0689 yes 7_565
H(12C) H(11C) 2.7428 yes 7_565
H(12C) H(19) 3.5132 yes 4_575
H(12C) H(22) 3.4406 yes 7_565
H(14B) C(26) 3.5503 yes 3_566
H(14B) H(14C) 3.2969 yes 3_566
H(14B) H(15C) 3.4947 yes 3_566
H(14B) H(26A) 2.7605 yes 3_566
H(14B) H(26C) 3.5670 yes 3_566
H(14C) C(14) 3.2338 yes 3_566
H(14C) C(15) 3.4939 yes 3_566
H(14C) H(14B) 3.2969 yes 3_566
H(14C) H(14C) 2.4329 yes 3_566
H(14C) H(15A) 3.5928 yes 3_566
H(14C) H(15C) 2.7446 yes 3_566
H(14C) H(26A) 3.5754 yes 3_566
H(15A) C(18) 3.4875 yes 1_545
H(15A) H(12A) 3.4223 yes 4_465
H(15A) H(12B) 3.4817 yes 4_465
H(15A) H(14C) 3.5928 yes 3_566
H(15A) H(18) 2.7612 yes 1_545
H(15A) H(19) 3.0762 yes 1_545
H(15B) H(3) 3.5554 yes 6_545
H(15B) H(12A) 3.0695 yes 4_465
H(15B) H(24B) 2.9525 yes 6_545
H(15C) C(12) 3.5303 yes 4_465
H(15C) C(14) 3.4598 yes 3_566
H(15C) H(6) 3.3856 yes 4_465
H(15C) H(12A) 2.9000 yes 4_465
H(15C) H(12B) 3.2872 yes 4_465
H(15C) H(14B) 3.4947 yes 3_566
H(15C) H(14C) 2.7446 yes 3_566
H(18) H(2) 3.5695 yes 6_555
H(18) H(3) 3.4220 yes 6_555
H(18) H(8) 3.2817 yes 1_565
H(18) H(15A) 2.7612 yes 1_565
H(19) C(12) 3.5695 yes 4_475
H(19) C(29) 3.4571 yes 4_475
H(19) C(30) 3.3375 yes 4_475
H(19) H(11A) 3.5763 yes 6_555
H(19) H(12B) 2.8155 yes 4_475
H(19) H(12C) 3.5132 yes 4_475
H(19) H(15A) 3.0762 yes 1_565
H(19) H(26C) 3.3555 yes 3_576
H(19) H(28A) 3.4899 yes 4_475
H(19) H(30A) 3.0834 yes 4_475
H(19) H(30B) 3.4632 yes 4_475
H(20) C(28) 3.3689 yes 4_475
H(20) C(29) 2.8669 yes 4_475
H(20) C(30) 3.3465 yes 4_475
H(20) H(11A) 3.1644 yes 6_555
H(20) H(11C) 3.4124 yes 6_555
H(20) H(23C) 3.2826 yes 4_475
H(20) H(28B) 3.1334 yes 4_475
H(20) H(29A) 2.6555 yes 4_475
H(20) H(30B) 3.2389 yes 4_475
H(22) C(11) 3.5723 yes 7_565
H(22) H(11B) 3.2247 yes 7_565
H(22) H(11C) 3.0345 yes 7_565
H(22) H(12C) 3.4406 yes 7_565
H(23B) C(7) 3.0384 yes 1_565
H(23B) C(8) 3.2194 yes 1_565
H(23B) H(7) 2.5526 yes 1_565
H(23B) H(8) 2.8943 yes 1_565
H(23C) C(27) 3.4195 yes 4_575
H(23C) H(7) 2.9598 yes 1_565
H(23C) H(11B) 3.3748 yes 7_565
H(23C) H(20) 3.2826 yes 4_575
H(23C) H(26B) 2.8442 yes 4_575
H(23C) H(27B) 2.6079 yes 4_575
H(23C) H(27C) 3.5007 yes 4_575
H(24A) C(3) 3.3720 yes 6_555
H(24A) C(27) 3.4259 yes 6_555
H(24A) H(2) 3.4771 yes 6_555
H(24A) H(3) 2.7541 yes 6_555
H(24A) H(27A) 2.6312 yes 6_555
H(24A) H(27C) 3.3902 yes 6_555
H(24B) C(2) 3.3661 yes 6_555
H(24B) C(3) 3.4674 yes 6_555
H(24B) C(27) 3.5063 yes 6_555
H(24B) H(2) 3.0466 yes 6_555
H(24B) H(3) 3.2553 yes 6_555
H(24B) H(11B) 3.5197 yes 7_565
H(24B) H(12A) 3.0197 yes 7_565
H(24B) H(15B) 2.9525 yes 6_555
H(24B) H(27A) 3.0340 yes 6_555
H(24B) H(27C) 3.1528 yes 6_555
H(24C) C(11) 3.3605 yes 7_565
H(24C) C(27) 3.3318 yes 6_555
H(24C) H(6) 3.4921 yes 7_565
H(24C) H(11B) 2.4942 yes 7_565
H(24C) H(11C) 3.4708 yes 7_565
H(24C) H(12A) 3.2200 yes 7_565
H(24C) H(27A) 2.8924 yes 6_555
H(24C) H(27B) 3.0301 yes 4_575
H(24C) H(27C) 2.8791 yes 6_555
H(26A) C(6) 3.5193 yes 4_465
H(26A) C(7) 3.2908 yes 4_465
H(26A) C(14) 3.5559 yes 3_566
H(26A) H(6) 3.0534 yes 4_465
H(26A) H(7) 2.5972 yes 4_465
H(26A) H(14B) 2.7605 yes 3_566
H(26A) H(14C) 3.5754 yes 3_566
H(26B) H(7) 3.1276 yes 4_465
H(26B) H(23C) 2.8442 yes 4_475
H(26B) H(29A) 2.9975 yes 4_475
H(26C) H(14B) 3.5670 yes 3_566
H(26C) H(19) 3.3555 yes 3_576
H(27A) C(24) 3.0198 yes 6_545
H(27A) H(11A) 3.2787 yes 6_555
H(27A) H(11B) 3.1621 yes 6_555
H(27A) H(24A) 2.6312 yes 6_545
H(27A) H(24B) 3.0340 yes 6_545
H(27A) H(24C) 2.8924 yes 6_545
H(27B) C(11) 3.1207 yes 6_555
H(27B) C(23) 3.5477 yes 4_475
H(27B) H(11A) 2.9599 yes 6_555
H(27B) H(11B) 2.5268 yes 6_555
H(27B) H(11C) 3.4437 yes 6_555
H(27B) H(23C) 2.6079 yes 4_475
H(27B) H(24C) 3.0301 yes 4_475
H(27C) C(6) 3.1785 yes 4_465
H(27C) C(7) 3.5211 yes 4_465
H(27C) C(24) 3.3182 yes 6_545
H(27C) H(6) 2.4255 yes 4_465
H(27C) H(7) 3.1284 yes 4_465
H(27C) H(23C) 3.5007 yes 4_475
H(27C) H(24A) 3.3902 yes 6_545
H(27C) H(24B) 3.1528 yes 6_545
H(27C) H(24C) 2.8791 yes 6_545
H(28A) H(11C) 3.5037 yes 7_565
H(28A) H(19) 3.4899 yes 4_575
H(28B) C(11) 3.29(5) yes 7_565
H(28B) H(11B) 3.4873 yes 7_565
H(28B) H(11C) 2.4130 yes 7_565
H(28B) H(20) 3.1334 yes 4_575
H(29A) C(20) 3.53(5) yes 4_575
H(29A) H(20) 2.6555 yes 4_575
H(29A) H(26B) 2.9975 yes 4_575
H(30A) H(19) 3.0834 yes 4_575
H(30B) H(19) 3.4632 yes 4_575
H(30B) H(20) 3.2389 yes 4_575

loop_
_geom_torsion_atom_site_label_1
_geom_torsion_atom_site_label_2
_geom_torsion_atom_site_label_3
_geom_torsion_atom_site_label_4
_geom_torsion
_geom_torsion_publ_flag
_geom_torsion_site_symmetry_1
_geom_torsion_site_symmetry_3
_geom_torsion_site_symmetry_4
Pd(1) Pd(1) C(28) C(29) -29.9(2) no 2_556 . .
C(28) Pd(1) Pd(1) C(1) -121.33(16) no . 2_556 2_556
C(28) Pd(1) Pd(1) C(29) 159.51(16) no . 2_556 2_556
C(28) Pd(1) Pd(1) C(29) 19.49(16) no . 2_556 .
C(28) Pd(1) Pd(1) C(30) 4.86(16) no . 2_556 .
Pd(1) Pd(1) C(29) C(28) 142.1(2) no 2_556 . .
Pd(1) Pd(1) C(29) C(30) 27.3(2) no 2_556 . .
C(29) Pd(1) Pd(1) C(1) -140.83(13) no . 2_556 2_556
C(29) Pd(1) Pd(1) C(28) 159.51(13) no . 2_556 2_556
C(29) Pd(1) Pd(1) C(29) 140.017(3) no . 2_556 2_556
C(29) Pd(1) Pd(1) C(30) -14.64(13) no . 2_556 .
Pd(1) Pd(1) C(29) C(28) -31.28(17) no 2_556 2_556 2_556
Pd(1) Pd(1) C(29) C(30) -154.2(2) no 2_556 2_556 2_556
C(29) Pd(1) Pd(1) C(1) 79.16(13) no 2_556 2_556 2_556
C(29) Pd(1) Pd(1) C(28) 19.49(13) no 2_556 2_556 2_556
C(29) Pd(1) Pd(1) C(29) -140.017(3) no 2_556 2_556 .
C(29) Pd(1) Pd(1) C(30) -154.65(13) no 2_556 2_556 .
Pd(1) Pd(1) C(30) C(29) 22.5(2) no 2_556 2_556 2_556
C(30) Pd(1) Pd(1) C(1) 64.52(16) no 2_556 2_556 2_556
C(30) Pd(1) Pd(1) C(28) 4.86(16) no 2_556 2_556 2_556
C(30) Pd(1) Pd(1) C(29) -14.64(16) no 2_556 2_556 2_556
C(30) Pd(1) Pd(1) C(29) -154.65(16) no 2_556 2_556 .
C(28) Pd(1) C(1) N(1) 59.5(3) no . . .
C(28) Pd(1) C(1) N(2) -111.0(3) no . . .
C(1) Pd(1) C(29) C(28) -17.9(2) no . . .
C(1) Pd(1) C(29) C(30) -132.7(3) no . . .
C(29) Pd(1) C(1) N(1) 69.0(3) no . . .
C(29) Pd(1) C(1) N(2) -101.5(3) no . . .
C(1) Pd(1) C(29) C(28) 134.4(2) no . 2_556 2_556
C(1) Pd(1) C(29) C(30) 11.5(3) no . 2_556 2_556
C(29) Pd(1) C(1) N(1) -131.4(3) no 2_556 . .
C(29) Pd(1) C(1) N(2) 58.1(4) no 2_556 . .
C(30) Pd(1) C(1) N(1) -124.7(3) no 2_556 . .
C(30) Pd(1) C(1) N(2) 64.8(4) no 2_556 . .
C(28) Pd(1) C(29) Pd(1) -142.1(4) no . . 2_556
C(28) Pd(1) C(29) C(30) -114.8(5) no . . .
C(29) Pd(1) C(28) C(29) -0(1672980) no . . .
C(28) Pd(1) C(29) Pd(1) -30.3(3) no . 2_556 2_556
C(28) Pd(1) C(29) C(28) -61.6(3) no . 2_556 2_556
C(29) Pd(1) C(28) C(29) -3.2(4) no 2_556 . .
C(29) Pd(1) C(29) Pd(1) -32.060(2) no . 2_556 2_556
C(29) Pd(1) C(29) C(28) -63.344(9) no . 2_556 2_556
C(29) Pd(1) C(29) Pd(1) 35.624(2) no 2_556 . 2_556
C(29) Pd(1) C(29) C(30) 62.971(10) no 2_556 . .
C(29) Pd(1) C(30) C(29) -9.4(4) no . 2_556 2_556
C(30) Pd(1) C(29) Pd(1) 41.2(3) no 2_556 . 2_556
C(30) Pd(1) C(29) C(30) 68.6(4) no 2_556 . .
C(30) Pd(1) C(29) Pd(1) 154.2(3) no 2_556 2_556 2_556
C(30) Pd(1) C(29) C(28) 122.9(4) no 2_556 2_556 2_556
C(1) N(1) C(2) C(3) 0.5(4) no . . .
C(2) N(1) C(1) N(2) 0.1(4) no . . .
C(1) N(1) C(4) C(5) -112.9(4) no . . .
C(1) N(1) C(4) C(9) 68.9(4) no . . .
C(4) N(1) C(1) Pd(1) 16.5(6) no . . .
C(2) N(1) C(4) C(5) 76.9(4) no . . .
C(2) N(1) C(4) C(9) -101.3(4) no . . .
C(1) N(2) C(3) C(2) 1.0(4) no . . .
C(3) N(2) C(1) N(1) -0.7(4) no . . .
C(1) N(2) C(16) C(17) 84.9(4) no . . .
C(1) N(2) C(16) C(21) -96.4(4) no . . .
C(16) N(2) C(1) Pd(1) -16.7(6) no . . .
C(3) N(2) C(16) C(17) -104.3(4) no . . .
C(3) N(2) C(16) C(21) 74.4(4) no . . .
N(1) C(2) C(3) N(2) -0.9(4) no . . .
N(1) C(4) C(5) C(10) -1.2(5) no . . .
N(1) C(4) C(9) C(13) 0.2(5) no . . .
C(5) C(4) C(9) C(8) 0.2(5) no . . .
C(9) C(4) C(5) C(6) 0.2(5) no . . .
C(4) C(5) C(6) C(7) -0.5(6) no . . .
C(4) C(5) C(10) C(11) -98.7(4) no . . .
C(4) C(5) C(10) C(12) 138.1(3) no . . .
C(6) C(5) C(10) C(11) 77.9(4) no . . .
C(6) C(5) C(10) C(12) -45.3(5) no . . .
C(5) C(6) C(7) C(8) 0.4(7) no . . .
C(6) C(7) C(8) C(9) 0.1(7) no . . .
C(7) C(8) C(9) C(4) -0.3(6) no . . .
C(4) C(9) C(13) C(14) -139.8(3) no . . .
C(4) C(9) C(13) C(15) 94.0(4) no . . .
C(8) C(9) C(13) C(14) 42.1(5) no . . .
C(8) C(9) C(13) C(15) -84.0(4) no . . .
N(2) C(16) C(17) C(22) -3.4(5) no . . .
N(2) C(16) C(21) C(25) 1.4(5) no . . .
C(17) C(16) C(21) C(20) 0.1(5) no . . .
C(21) C(16) C(17) C(18) 0.7(5) no . . .
C(16) C(17) C(18) C(19) -1.6(6) no . . .
C(16) C(17) C(22) C(23) -116.6(4) no . . .
C(16) C(17) C(22) C(24) 121.0(4) no . . .
C(18) C(17) C(22) C(23) 60.6(5) no . . .
C(18) C(17) C(22) C(24) -61.8(5) no . . .
C(17) C(18) C(19) C(20) 1.5(6) no . . .
C(18) C(19) C(20) C(21) -0.6(6) no . . .
C(19) C(20) C(21) C(16) -0.2(6) no . . .
C(16) C(21) C(25) C(26) 130.2(4) no . . .
C(16) C(21) C(25) C(27) -107.1(4) no . . .
C(20) C(21) C(25) C(26) -49.9(5) no . . .
C(20) C(21) C(25) C(27) 72.8(5) no . . .
Pd(1) C(28) C(29) Pd(1) -0(1357317) no . . .
Pd(1) C(28) C(29) Pd(1) 36.2(3) no . . 2_556
Pd(1) C(28) C(29) C(30) 106.0(4) no . . .
Pd(1) C(29) C(30) Pd(1) -28.0(3) no . . 2_556
C(28) C(29) C(30) Pd(1) -94.0(5) no . . 2_556
